data_7207499
loop_
_publ_author_name
'Chen, Dugang'
'Zhong, Cheng'
'Dong, Xiaohu'
'Liu, Zhihong'
'Qin, Jingui'

_publ_section_title
;
 A new building block, bis(thiophene vinyl)-pyrimidine, for constructing
 excellent two-photon absorption materials: synthesis, crystal structure
 and properties
;
_journal_issue 10
_journal_name_full 'Journal of Materials Chemistry'
_journal_page_first 4343
_journal_paper_doi 10.1039/c2jm14766a
_journal_volume 22
_journal_year 2012
_chemical_formula_sum 'C30 H28 N2 O S4'
_chemical_formula_weight 560.82
_chemical_name_systematic
;
?
;
_space_group_IT_number 14
_symmetry_cell_setting monoclinic
_symmetry_space_group_name_Hall '-P 2ybc'
_symmetry_space_group_name_H-M 'P 1 21/c 1'
_atom_sites_solution_hydrogens geom
_atom_sites_solution_primary direct
_atom_sites_solution_secondary difmap
_audit_creation_method SHELXL-97
_cell_angle_alpha 90.00
_cell_angle_beta 105.132(2)
_cell_angle_gamma 90.00
_cell_formula_units_Z 8
_cell_length_a 9.9129(8)
_cell_length_b 31.483(2)
_cell_length_c 18.6483(14)
_cell_measurement_reflns_used 4143
_cell_measurement_temperature 298(2)
_cell_measurement_theta_max 0.00
_cell_measurement_theta_min 0.00
_cell_volume 5618.1(7)
_computing_cell_refinement 'Bruker SMART'
_computing_data_collection 'Bruker SMART'
_computing_data_reduction 'Bruker SAINT'
_computing_molecular_graphics 'Bruker SHELXTL'
_computing_publication_material 'Bruker SHELXTL'
_computing_structure_refinement 'SHELXL-97 (Sheldrick, 1997)'
_computing_structure_solution 'SHELXS-97 (Sheldrick, 1990)'
_diffrn_ambient_temperature 298(2)
_diffrn_measured_fraction_theta_full 0.998
_diffrn_measured_fraction_theta_max 0.998
_diffrn_measurement_device_type 'CCD area detector'
_diffrn_measurement_method 'phi and omega scans'
_diffrn_radiation_monochromator graphite
_diffrn_radiation_source 'fine-focus sealed tube'
_diffrn_radiation_type MoK\a
_diffrn_radiation_wavelength 0.71073
_diffrn_reflns_av_R_equivalents 0.0958
_diffrn_reflns_av_sigmaI/netI 0.0835
_diffrn_reflns_limit_h_max 11
_diffrn_reflns_limit_h_min -11
_diffrn_reflns_limit_k_max 37
_diffrn_reflns_limit_k_min -36
_diffrn_reflns_limit_l_max 14
_diffrn_reflns_limit_l_min -22
_diffrn_reflns_number 29669
_diffrn_reflns_theta_full 25.02
_diffrn_reflns_theta_max 25.02
_diffrn_reflns_theta_min 2.22
_exptl_absorpt_coefficient_mu 0.365
_exptl_absorpt_correction_T_max 0.9644
_exptl_absorpt_correction_T_min 0.9439
_exptl_absorpt_correction_type none
_exptl_crystal_colour yellow
_exptl_crystal_density_diffrn 1.326
_exptl_crystal_density_meas 0
_exptl_crystal_density_method 'not measured'
_exptl_crystal_description block
_exptl_crystal_F_000 2352
_exptl_crystal_size_max 0.16
_exptl_crystal_size_mid 0.12
_exptl_crystal_size_min 0.10
_refine_diff_density_max 0.443
_refine_diff_density_min -0.401
_refine_diff_density_rms 0.063
_refine_ls_extinction_method none
_refine_ls_goodness_of_fit_ref 1.043
_refine_ls_hydrogen_treatment mixed
_refine_ls_matrix_type full
_refine_ls_number_parameters 761
_refine_ls_number_reflns 9906
_refine_ls_number_restraints 0
_refine_ls_restrained_S_all 1.043
_refine_ls_R_factor_all 0.1105
_refine_ls_R_factor_gt 0.0734
_refine_ls_shift/su_max 0.000
_refine_ls_shift/su_mean 0.000
_refine_ls_structure_factor_coef Fsqd
_refine_ls_weighting_details 'calc w=1/[\s^2^(Fo^2^)+(0.0900P)^2^+0.4525P] where P=(Fo^2^+2Fc^2^)/3'
_refine_ls_weighting_scheme calc
_refine_ls_wR_factor_gt 0.1810
_refine_ls_wR_factor_ref 0.2010
_reflns_number_gt 6574
_reflns_number_total 9906
_reflns_threshold_expression >2sigma(I)
_cod_data_source_file c2jm14766a.txt
_cod_data_source_block m:\101213a\work\t
_cod_depositor_comments
;
The following automatic conversions were performed:

'_symmetry_cell_setting' value 'Monoclinic' changed to 'monoclinic'
according to /home/saulius/struct/CIF-dictionaries/cif_core.dic
dictionary named 'cif_core.dic' version 2.4.1 from 2010-06-29.

Automatic conversion script
Id: cif_fix_values 1715 2011-07-08 13:25:40Z adriana 
;
_cod_original_cell_volume 5618.1(8)
_cod_original_sg_symbol_H-M P2(1)/c
_cod_database_code 7207499

loop_
_symmetry_equiv_pos_as_xyz
'x, y, z'
'-x, y+1/2, -z+1/2'
'-x, -y, -z'
'x, -y-1/2, z-1/2'

loop_
_atom_site_label
_atom_site_type_symbol
_atom_site_fract_x
_atom_site_fract_y
_atom_site_fract_z
_atom_site_U_iso_or_equiv
_atom_site_adp_type
_atom_site_occupancy
_atom_site_symmetry_multiplicity
_atom_site_calc_flag
_atom_site_refinement_flags
_atom_site_disorder_assembly
_atom_site_disorder_group
C1 C 1.1319(6) -0.23994(16) 0.5734(4) 0.0926(19) Uani 1 1 d . . .
H1 H 1.1735 -0.2612 0.6063 0.111 Uiso 1 1 calc R . .
C2 C 1.0754(6) -0.24643(18) 0.5014(4) 0.098(2) Uani 1 1 d . . .
H2 H 1.0739 -0.2732 0.4800 0.118 Uiso 1 1 calc R . .
C3 C 1.0182(4) -0.21086(10) 0.4595(2) 0.0381(9) Uani 1 1 d . . .
H3 H 0.9782 -0.2100 0.4085 0.046 Uiso 1 1 calc R . .
C4 C 1.0338(4) -0.17509(13) 0.5120(2) 0.0494(10) Uani 1 1 d . . .
C5 C 0.9838(4) -0.13186(12) 0.4953(2) 0.0440(9) Uani 1 1 d . . .
C6 C 1.0077(4) -0.09578(13) 0.5392(2) 0.0511(10) Uani 1 1 d . . .
H6 H 1.0664 -0.0955 0.5871 0.061 Uiso 1 1 calc R . .
C7 C 0.9368(4) -0.06028(13) 0.5059(2) 0.0473(10) Uani 1 1 d . . .
H7 H 0.9432 -0.0339 0.5290 0.057 Uiso 1 1 calc R . .
C8 C 0.8555(4) -0.06767(12) 0.4349(2) 0.0467(10) Uani 1 1 d . . .
C9 C 0.7564(4) -0.04081(12) 0.3840(2) 0.0476(10) Uani 1 1 d . . .
H9 H 0.7092 -0.0530 0.3390 0.057 Uiso 1 1 calc R . .
C10 C 0.7256(4) -0.00062(13) 0.3947(2) 0.0516(11) Uani 1 1 d . . .
H10 H 0.7769 0.0131 0.4372 0.062 Uiso 1 1 calc R . .
C11 C 0.6159(4) 0.02288(12) 0.3434(2) 0.0448(10) Uani 1 1 d . . .
C12 C 0.6075(4) 0.06681(12) 0.3456(2) 0.0507(11) Uani 1 1 d . . .
H12 H 0.6689 0.0823 0.3825 0.061 Uiso 1 1 calc R . .
C13 C 0.5048(4) 0.08697(12) 0.2910(2) 0.0458(10) Uani 1 1 d . . .
C14 C 0.4235(4) 0.02291(11) 0.2458(2) 0.0406(9) Uani 1 1 d . . .
C15 C 0.4982(4) 0.13317(12) 0.2848(2) 0.0528(11) Uani 1 1 d . . .
H15 H 0.5553 0.1490 0.3229 0.063 Uiso 1 1 calc R . .
C16 C 0.4163(4) 0.15401(12) 0.2284(2) 0.0505(10) Uani 1 1 d . . .
H16 H 0.3529 0.1377 0.1937 0.061 Uiso 1 1 calc R . .
C17 C 0.4140(4) 0.19877(12) 0.2145(2) 0.0469(10) Uani 1 1 d . . .
C18 C 0.3476(5) 0.22004(13) 0.1505(2) 0.0622(13) Uani 1 1 d . . .
H18 H 0.2894 0.2067 0.1094 0.075 Uiso 1 1 calc R . .
C19 C 0.3762(5) 0.26348(13) 0.1531(2) 0.0609(12) Uani 1 1 d . A .
H19 H 0.3400 0.2818 0.1137 0.073 Uiso 1 1 calc R . .
C20 C 0.4618(4) 0.27652(12) 0.2188(2) 0.0452(10) Uani 1 1 d . . .
C21 C 0.52(3) 0.319(10) 0.239(18) 0.046(14) Uani 0.75 1 d P A 1
C22 C 0.503(3) 0.3547(9) 0.1946(19) 0.043(6) Uani 0.75 1 d P A 1
H22 H 0.4591 0.3539 0.1441 0.051 Uiso 0.75 1 calc PR A 1
C23 C 0.559(6) 0.392(2) 0.230(3) 0.087(8) Uani 0.75 1 d P A 1
H23 H 0.5547 0.4182 0.2067 0.104 Uiso 0.75 1 calc PR A 1
C24 C 0.618(3) 0.3844(6) 0.3012(15) 0.078(7) Uani 0.75 1 d P A 1
H24 H 0.6635 0.4050 0.3346 0.093 Uiso 0.75 1 calc PR A 1
S4 S 0.6026(13) 0.3331(4) 0.3244(6) 0.0848(15) Uani 0.75 1 d P A 1
C21' C 0.50(8) 0.32(3) 0.24(5) 0.05(4) Uani 0.25 1 d P A 2
C22' C 0.573(11) 0.327(4) 0.315(6) 0.08(3) Uani 0.25 1 d P A 2
H22' H 0.5888 0.3080 0.3547 0.102 Uiso 0.25 1 calc PR A 2
C23' C 0.620(10) 0.3707(15) 0.319(5) 0.078(15) Uani 0.25 1 d P A 2
H23' H 0.6744 0.3830 0.3620 0.093 Uiso 0.25 1 calc PR A 2
C24' C 0.580(17) 0.392(6) 0.253(7) 0.09(4) Uani 0.25 1 d P A 2
H24' H 0.5990 0.4208 0.2475 0.104 Uiso 0.25 1 calc PR A 2
S4' S 0.493(3) 0.3608(8) 0.1857(16) 0.046(3) Uani 0.25 1 d P A 2
C25 C 0.2115(4) 0.01953(12) 0.1492(2) 0.0522(11) Uani 1 1 d . . .
H25A H 0.2421 0.0332 0.1096 0.063 Uiso 1 1 calc R . .
H25B H 0.1725 0.0409 0.1754 0.063 Uiso 1 1 calc R . .
C26 C 0.1035(5) -0.01436(14) 0.1178(3) 0.0676(13) Uani 1 1 d . . .
H26A H 0.0931 -0.0324 0.1582 0.081 Uiso 1 1 calc R . .
H26B H 0.0143 -0.0006 0.0970 0.081 Uiso 1 1 calc R . .
C27 C 0.1370(5) -0.04153(14) 0.0597(3) 0.0646(13) Uani 1 1 d . . .
H27A H 0.2285 -0.0541 0.0792 0.078 Uiso 1 1 calc R . .
H27B H 0.1409 -0.0240 0.0175 0.078 Uiso 1 1 calc R . .
C28 C 0.0294(5) -0.07703(14) 0.0333(3) 0.0698(14) Uani 1 1 d . . .
H28A H 0.0253 -0.0943 0.0758 0.084 Uiso 1 1 calc R . .
H28B H -0.0619 -0.0642 0.0140 0.084 Uiso 1 1 calc R . .
C29 C 0.0590(6) -0.10546(17) -0.0254(3) 0.0906(17) Uani 1 1 d . . .
H29A H 0.0695 -0.0881 -0.0666 0.109 Uiso 1 1 calc R . .
H29B H 0.1469 -0.1200 -0.0051 0.109 Uiso 1 1 calc R . .
C30 C -0.0515(7) -0.13748(18) -0.0538(3) 0.110(2) Uani 1 1 d . . .
H30A H -0.0713 -0.1523 -0.0127 0.164 Uiso 1 1 calc R . .
H30B H -0.0201 -0.1573 -0.0850 0.164 Uiso 1 1 calc R . .
H30C H -0.1346 -0.1235 -0.0819 0.164 Uiso 1 1 calc R . .
C31 C 0.6818(6) -0.23988(17) 0.5615(3) 0.0866(17) Uani 1 1 d . . .
H31 H 0.7536 -0.2592 0.5797 0.104 Uiso 1 1 calc R . .
C32 C 0.5482(7) -0.25083(17) 0.5343(3) 0.0899(18) Uani 1 1 d . . .
H32 H 0.5189 -0.2790 0.5323 0.108 Uiso 1 1 calc R . .
C33 C 0.4539(4) -0.21704(12) 0.5089(2) 0.0506(10) Uani 1 1 d . . .
H33 H 0.3580 -0.2195 0.4885 0.061 Uiso 1 1 calc R . .
C34 C 0.5338(4) -0.17801(14) 0.5202(2) 0.0527(11) Uani 1 1 d . . .
C35 C 0.4835(4) -0.13500(12) 0.4983(2) 0.0464(10) Uani 1 1 d . . .
C36 C 0.5598(4) -0.09856(13) 0.5010(2) 0.0526(11) Uani 1 1 d . . .
H36 H 0.6555 -0.0972 0.5227 0.063 Uiso 1 1 calc R . .
C37 C 0.4814(4) -0.06366(13) 0.4684(2) 0.0501(10) Uani 1 1 d . . .
H37 H 0.5194 -0.0368 0.4665 0.060 Uiso 1 1 calc R . .
C38 C 0.3421(4) -0.07283(12) 0.4391(2) 0.0490(10) Uani 1 1 d . . .
C39 C 0.2299(4) -0.04697(12) 0.3952(2) 0.0478(10) Uani 1 1 d . . .
H39 H 0.1431 -0.0599 0.3776 0.057 Uiso 1 1 calc R . .
C40 C 0.2403(4) -0.00620(13) 0.3778(2) 0.0511(11) Uani 1 1 d . . .
H40 H 0.3244 0.0076 0.3986 0.061 Uiso 1 1 calc R . .
C41 C 0.1296(4) 0.01801(12) 0.3287(2) 0.0455(10) Uani 1 1 d . . .
C42 C 0.1412(4) 0.06165(12) 0.3190(2) 0.0496(10) Uani 1 1 d . . .
H42 H 0.2218 0.0762 0.3433 0.060 Uiso 1 1 calc R . .
C43 C 0.0298(4) 0.08279(11) 0.2721(2) 0.0444(10) Uani 1 1 d . . .
C44 C -0.0822(4) 0.02002(12) 0.2459(2) 0.0432(9) Uani 1 1 d . . .
C45 C 0.0314(5) 0.12872(12) 0.2626(2) 0.0529(11) Uani 1 1 d . . .
H45 H 0.1145 0.1429 0.2837 0.063 Uiso 1 1 calc R . .
C46 C -0.0773(4) 0.15184(12) 0.2260(2) 0.0521(11) Uani 1 1 d . . .
H46 H -0.1575 0.1369 0.2023 0.063 Uiso 1 1 calc R . .
C47 C -0.0840(4) 0.19727(12) 0.2193(2) 0.0483(10) Uani 1 1 d . . .
C48 C -0.1991(5) 0.22204(13) 0.1919(2) 0.0589(12) Uani 1 1 d . . .
H48 H -0.2873 0.2110 0.1703 0.071 Uiso 1 1 calc R . .
C49 C -0.1715(4) 0.26553(13) 0.1994(2) 0.0585(12) Uani 1 1 d . B .
H49 H -0.2397 0.2862 0.1831 0.070 Uiso 1 1 calc R . .
C50 C -0.0352(4) 0.27486(12) 0.2330(2) 0.0458(10) Uani 1 1 d . . .
C51 C 0.0321(16) 0.3158(3) 0.2497(8) 0.036(2) Uani 0.79 1 d P B 1
C52 C 0.1709(19) 0.3231(5) 0.2764(10) 0.100(7) Uani 0.79 1 d P B 1
H52 H 0.2376 0.3016 0.2854 0.120 Uiso 0.79 1 calc PR B 1
C53 C 0.206(3) 0.3678(8) 0.2897(16) 0.056(4) Uani 0.79 1 d P B 1
H53 H 0.2953 0.3785 0.3082 0.067 Uiso 0.79 1 calc PR B 1
C54 C 0.0890(16) 0.3910(5) 0.2714(12) 0.056(6) Uani 0.79 1 d P B 1
H54 H 0.0892 0.4204 0.2750 0.068 Uiso 0.79 1 calc PR B 1
S8 S -0.0596(10) 0.3621(3) 0.2409(6) 0.0596(11) Uani 0.79 1 d P B 1
C51' C 0.010(8) 0.317(2) 0.256(4) 0.10(3) Uani 0.21 1 d P B 2
C52' C -0.048(14) 0.357(4) 0.250(7) 0.06(3) Uani 0.21 1 d P B 2
H52' H -0.1447 0.3602 0.2380 0.072 Uiso 0.21 1 calc PR B 2
C53' C 0.038(7) 0.394(2) 0.263(5) 0.059(15) Uani 0.21 1 d P B 2
H53' H 0.0116 0.4221 0.2613 0.071 Uiso 0.21 1 calc PR B 2
C54' C 0.169(8) 0.378(2) 0.279(5) 0.049(17) Uani 0.21 1 d P B 2
H54' H 0.2466 0.3952 0.2885 0.058 Uiso 0.21 1 calc PR B 2
S8' S 0.1853(10) 0.3244(5) 0.2799(8) 0.058(4) Uani 0.21 1 d P B 2
C55 C -0.3017(4) 0.01818(12) 0.1551(2) 0.0517(11) Uani 1 1 d . . .
H55A H -0.2653 0.0325 0.1181 0.062 Uiso 1 1 calc R . .
H55B H -0.3448 0.0391 0.1802 0.062 Uiso 1 1 calc R . .
C56 C -0.4064(4) -0.01494(12) 0.1191(2) 0.0513(11) Uani 1 1 d . . .
H56A H -0.4912 -0.0007 0.0921 0.062 Uiso 1 1 calc R . .
H56B H -0.4292 -0.0318 0.1578 0.062 Uiso 1 1 calc R . .
C57 C -0.3598(4) -0.04466(13) 0.0661(2) 0.0533(11) Uani 1 1 d . . .
H57A H -0.3328 -0.0280 0.0283 0.064 Uiso 1 1 calc R . .
H57B H -0.2784 -0.0604 0.0933 0.064 Uiso 1 1 calc R . .
C58 C -0.4737(4) -0.07559(14) 0.0289(2) 0.0599(12) Uani 1 1 d . . .
H58A H -0.4994 -0.0920 0.0673 0.072 Uiso 1 1 calc R . .
H58B H -0.5552 -0.0594 0.0033 0.072 Uiso 1 1 calc R . .
C59 C -0.4385(5) -0.10586(17) -0.0254(3) 0.0831(16) Uani 1 1 d . . .
H59A H -0.3599 -0.1232 0.0002 0.100 Uiso 1 1 calc R . .
H59B H -0.4100 -0.0897 -0.0633 0.100 Uiso 1 1 calc R . .
C60 C -0.5586(6) -0.13460(17) -0.0626(3) 0.0955(19) Uani 1 1 d . . .
H60A H -0.5950 -0.1481 -0.0254 0.143 Uiso 1 1 calc R . .
H60B H -0.5261 -0.1559 -0.0910 0.143 Uiso 1 1 calc R . .
H60C H -0.6309 -0.1181 -0.0949 0.143 Uiso 1 1 calc R . .
N1 N 0.5216(3) 0.00009(9) 0.29293(17) 0.0452(8) Uani 1 1 d . . .
N2 N 0.4099(3) 0.06458(9) 0.24003(17) 0.0440(8) Uani 1 1 d . . .
N3 N 0.0151(3) -0.00329(10) 0.29140(17) 0.0461(8) Uani 1 1 d . . .
N4 N -0.0845(3) 0.06166(9) 0.23380(17) 0.0471(8) Uani 1 1 d . . .
O1 O 0.3271(3) -0.00170(7) 0.19952(14) 0.0489(7) Uani 1 1 d . . .
O2 O -0.1910(3) -0.00347(7) 0.20782(15) 0.0507(7) Uani 1 1 d . . .
S1 S 1.12029(17) -0.18996(5) 0.59810(8) 0.0943(5) Uani 1 1 d . . .
S2 S 0.87289(12) -0.12001(3) 0.41069(6) 0.0563(3) Uani 1 1 d . . .
S3 S 0.50883(12) 0.23432(3) 0.27876(6) 0.0526(3) Uani 1 1 d . A .
S5 S 0.70498(15) -0.18767(5) 0.55903(9) 0.0898(5) Uani 1 1 d . . .
S6 S 0.31129(10) -0.12569(3) 0.45451(6) 0.0534(3) Uani 1 1 d . . .
S7 S 0.06087(11) 0.22888(3) 0.25427(6) 0.0543(3) Uani 1 1 d . B .

loop_
_atom_site_aniso_label
_atom_site_aniso_U_11
_atom_site_aniso_U_22
_atom_site_aniso_U_33
_atom_site_aniso_U_23
_atom_site_aniso_U_13
_atom_site_aniso_U_12
C1 0.090(4) 0.054(3) 0.129(5) 0.033(3) 0.019(4) 0.017(3)
C2 0.090(4) 0.068(4) 0.140(6) -0.030(4) 0.036(4) -0.010(3)
C3 0.046(2) 0.0283(19) 0.033(2) 0.0030(15) -0.0012(17) 0.0104(16)
C4 0.037(2) 0.054(3) 0.057(3) 0.011(2) 0.0119(19) 0.0044(19)
C5 0.042(2) 0.046(2) 0.044(2) 0.0024(18) 0.0116(18) 0.0014(18)
C6 0.046(2) 0.062(3) 0.041(2) 0.004(2) 0.0039(19) -0.001(2)
C7 0.046(2) 0.047(2) 0.046(2) -0.0022(19) 0.0080(19) -0.0009(19)
C8 0.045(2) 0.045(2) 0.049(2) 0.0090(19) 0.0115(19) 0.0000(18)
C9 0.047(2) 0.046(2) 0.047(2) 0.0046(18) 0.0061(19) -0.0002(19)
C10 0.048(2) 0.054(3) 0.046(2) -0.0004(19) 0.001(2) -0.009(2)
C11 0.044(2) 0.042(2) 0.047(2) 0.0006(18) 0.0077(19) -0.0031(18)
C12 0.051(2) 0.044(2) 0.050(3) -0.0115(19) 0.001(2) -0.0079(19)
C13 0.048(2) 0.039(2) 0.048(2) -0.0044(18) 0.0085(19) -0.0044(18)
C14 0.045(2) 0.036(2) 0.038(2) -0.0011(17) 0.0054(18) -0.0049(17)
C15 0.058(3) 0.034(2) 0.060(3) -0.0056(19) 0.005(2) -0.0006(19)
C16 0.054(3) 0.037(2) 0.059(3) -0.0094(19) 0.014(2) -0.0039(19)
C17 0.056(3) 0.034(2) 0.049(2) -0.0078(18) 0.011(2) 0.0049(18)
C18 0.078(3) 0.042(3) 0.055(3) -0.007(2) -0.001(2) 0.004(2)
C19 0.077(3) 0.037(2) 0.059(3) 0.005(2) 0.000(2) 0.008(2)
C20 0.050(2) 0.036(2) 0.050(2) 0.0005(18) 0.013(2) 0.0101(18)
C21 0.04(4) 0.035(11) 0.06(3) -0.003(16) 0.02(2) 0.00(3)
C22 0.051(7) 0.036(14) 0.039(8) 0.014(7) 0.010(6) 0.006(7)
C23 0.095(16) 0.043(9) 0.14(3) 0.033(15) 0.063(17) 0.018(10)
C24 0.095(9) 0.020(13) 0.125(19) -0.032(11) 0.041(12) -0.025(12)
S4 0.116(4) 0.054(3) 0.073(2) -0.005(2) 0.002(2) -0.010(3)
C21' 0.04(13) 0.04(3) 0.06(9) 0.00(5) 0.02(7) 0.00(8)
C22' 0.12(5) 0.05(4) 0.07(4) -0.01(2) 0.00(3) -0.01(3)
C23' 0.10(2) 0.02(3) 0.12(4) -0.03(3) 0.04(2) -0.03(3)
C24' 0.10(6) 0.04(3) 0.14(10) 0.03(6) 0.06(7) 0.02(3)
S4' 0.065(6) 0.019(4) 0.051(7) 0.017(4) 0.012(4) 0.009(4)
C25 0.052(3) 0.045(2) 0.049(3) 0.0007(19) -0.004(2) 0.0016(19)
C26 0.062(3) 0.067(3) 0.062(3) -0.005(2) -0.005(2) 0.005(2)
C27 0.061(3) 0.068(3) 0.057(3) -0.001(2) 0.003(2) 0.011(2)
C28 0.074(3) 0.057(3) 0.072(3) -0.012(2) 0.008(3) -0.001(2)
C29 0.096(4) 0.072(4) 0.102(4) -0.017(3) 0.022(3) -0.003(3)
C30 0.141(6) 0.077(4) 0.109(5) -0.033(3) 0.029(4) -0.007(4)
C31 0.107(5) 0.068(4) 0.073(4) 0.005(3) 0.002(3) 0.032(3)
C32 0.134(5) 0.055(3) 0.079(4) 0.006(3) 0.026(4) -0.011(3)
C33 0.048(2) 0.045(2) 0.055(3) 0.014(2) 0.007(2) 0.0013(19)
C34 0.061(3) 0.061(3) 0.036(2) 0.0043(19) 0.013(2) 0.006(2)
C35 0.050(2) 0.047(2) 0.041(2) -0.0010(18) 0.0089(19) -0.0032(19)
C36 0.043(2) 0.058(3) 0.049(3) -0.003(2) -0.0008(19) -0.003(2)
C37 0.047(2) 0.049(2) 0.051(3) -0.0005(19) 0.006(2) -0.007(2)
C38 0.051(2) 0.047(2) 0.049(2) -0.0022(19) 0.014(2) -0.0027(19)
C39 0.047(2) 0.047(2) 0.045(2) -0.0042(18) 0.0049(19) 0.0000(19)
C40 0.048(2) 0.055(3) 0.046(2) -0.0060(19) 0.005(2) -0.005(2)
C41 0.048(2) 0.048(2) 0.038(2) -0.0052(18) 0.0081(19) 0.0024(19)
C42 0.057(3) 0.040(2) 0.050(3) -0.0096(19) 0.012(2) -0.0087(19)
C43 0.057(2) 0.033(2) 0.044(2) -0.0069(17) 0.014(2) -0.0038(18)
C44 0.046(2) 0.035(2) 0.045(2) -0.0038(17) 0.0057(19) 0.0028(17)
C45 0.065(3) 0.037(2) 0.053(3) -0.0057(19) 0.010(2) -0.010(2)
C46 0.066(3) 0.038(2) 0.050(3) -0.0053(18) 0.012(2) -0.011(2)
C47 0.058(3) 0.036(2) 0.050(2) -0.0022(18) 0.012(2) -0.0047(19)
C48 0.056(3) 0.047(3) 0.070(3) -0.005(2) 0.010(2) -0.008(2)
C49 0.055(3) 0.041(2) 0.075(3) 0.002(2) 0.009(2) 0.005(2)
C50 0.057(3) 0.038(2) 0.043(2) 0.0043(18) 0.014(2) 0.0039(19)
C51 0.038(5) 0.022(4) 0.048(6) 0.005(3) 0.011(4) 0.005(4)
C52 0.168(15) 0.026(8) 0.115(14) 0.005(7) 0.051(11) 0.019(9)
C53 0.061(11) 0.038(8) 0.062(9) -0.003(6) 0.004(7) -0.006(7)
C54 0.063(16) 0.027(5) 0.078(8) -0.010(5) 0.016(12) 0.008(7)
S8 0.062(2) 0.0373(19) 0.077(2) 0.0006(18) 0.0132(16) 0.0124(16)
C51' 0.10(5) 0.14(5) 0.06(3) -0.03(3) 0.04(3) -0.04(3)
C52' 0.06(4) 0.04(4) 0.08(5) 0.00(3) 0.01(3) 0.01(3)
C53' 0.05(4) 0.06(2) 0.06(2) 0.003(16) 0.02(3) 0.02(2)
C54' 0.05(5) 0.04(5) 0.05(3) 0.00(3) 0.01(3) -0.01(3)
S8' 0.034(4) 0.060(9) 0.071(8) -0.004(6) 0.000(5) -0.013(4)
C55 0.050(2) 0.042(2) 0.058(3) 0.0025(19) 0.004(2) -0.0021(19)
C56 0.046(2) 0.051(2) 0.052(3) 0.003(2) 0.003(2) -0.0017(19)
C57 0.054(3) 0.055(3) 0.045(2) 0.002(2) 0.005(2) -0.003(2)
C58 0.060(3) 0.062(3) 0.058(3) -0.002(2) 0.015(2) -0.001(2)
C59 0.084(4) 0.087(4) 0.083(4) -0.027(3) 0.030(3) -0.009(3)
C60 0.101(4) 0.079(4) 0.104(4) -0.043(3) 0.022(4) -0.006(3)
N1 0.0463(19) 0.0359(18) 0.049(2) -0.0007(14) 0.0034(16) -0.0051(15)
N2 0.0459(19) 0.0332(18) 0.050(2) -0.0028(14) 0.0064(16) 0.0028(14)
N3 0.052(2) 0.0401(19) 0.0433(19) -0.0021(14) 0.0065(16) -0.0010(15)
N4 0.053(2) 0.0335(18) 0.053(2) -0.0015(15) 0.0102(17) -0.0008(15)
O1 0.0505(16) 0.0325(14) 0.0530(17) -0.0027(12) -0.0059(13) -0.0006(12)
O2 0.0514(16) 0.0307(14) 0.0596(18) 0.0024(12) -0.0042(14) -0.0037(12)
S1 0.1132(12) 0.0861(11) 0.0753(10) 0.0189(8) 0.0098(9) 0.0227(9)
S2 0.0656(7) 0.0513(7) 0.0439(6) -0.0012(5) -0.0003(5) 0.0093(5)
S3 0.0693(7) 0.0334(5) 0.0483(6) -0.0020(4) 0.0032(5) 0.0030(5)
S5 0.0714(9) 0.0823(10) 0.1027(12) 0.0074(8) -0.0009(8) 0.0160(7)
S6 0.0413(6) 0.0498(6) 0.0650(7) 0.0082(5) 0.0065(5) -0.0043(5)
S7 0.0557(7) 0.0317(5) 0.0701(8) 0.0027(5) 0.0066(6) 0.0003(5)

loop_
_atom_type_symbol
_atom_type_description
_atom_type_scat_dispersion_real
_atom_type_scat_dispersion_imag
_atom_type_scat_source
C C 0.0033 0.0016 'International Tables Vol C Tables 4.2.6.8 and 6.1.1.4'
H H 0.0000 0.0000 'International Tables Vol C Tables 4.2.6.8 and 6.1.1.4'
N N 0.0061 0.0033 'International Tables Vol C Tables 4.2.6.8 and 6.1.1.4'
O O 0.0106 0.0060 'International Tables Vol C Tables 4.2.6.8 and 6.1.1.4'
S S 0.1246 0.1234 'International Tables Vol C Tables 4.2.6.8 and 6.1.1.4'

loop_
_geom_angle_atom_site_label_1
_geom_angle_atom_site_label_2
_geom_angle_atom_site_label_3
_geom_angle
C2 C1 S1 112.8(4)
C2 C1 H1 123.6
S1 C1 H1 123.6
C1 C2 C3 116.4(5)
C1 C2 H2 121.8
C3 C2 H2 121.8
C2 C3 C4 106.5(4)
C2 C3 H3 126.7
C4 C3 H3 126.7
C5 C4 C3 127.1(3)
C5 C4 S1 121.7(3)
C3 C4 S1 111.2(3)
C6 C5 C4 130.3(4)
C6 C5 S2 109.6(3)
C4 C5 S2 120.1(3)
C7 C6 C5 114.2(4)
C7 C6 H6 122.9
C5 C6 H6 122.9
C8 C7 C6 113.4(4)
C8 C7 H7 123.3
C6 C7 H7 123.3
C7 C8 C9 131.2(4)
C7 C8 S2 109.8(3)
C9 C8 S2 118.8(3)
C10 C9 C8 126.9(4)
C10 C9 H9 116.5
C8 C9 H9 116.5
C9 C10 C11 123.3(4)
C9 C10 H10 118.4
C11 C10 H10 118.4
N1 C11 C12 121.1(3)
N1 C11 C10 117.0(3)
C12 C11 C10 122.0(3)
C11 C12 C13 118.1(3)
C11 C12 H12 120.9
C13 C12 H12 120.9
N2 C13 C12 121.3(3)
N2 C13 C15 117.1(3)
C12 C13 C15 121.5(3)
N2 C14 N1 129.0(3)
N2 C14 O1 118.5(3)
N1 C14 O1 112.5(3)
C16 C15 C13 124.3(4)
C16 C15 H15 117.9
C13 C15 H15 117.9
C15 C16 C17 127.6(4)
C15 C16 H16 116.2
C17 C16 H16 116.2
C18 C17 C16 128.1(4)
C18 C17 S3 109.7(3)
C16 C17 S3 122.1(3)
C17 C18 C19 113.5(4)
C17 C18 H18 123.2
C19 C18 H18 123.2
C20 C19 C18 113.7(4)
C20 C19 H19 123.2
C18 C19 H19 123.2
C19 C20 C21' 128(10)
C19 C20 C21 128(10)
C21' C20 C21 8(10)
C19 C20 S3 110.6(3)
C21' C20 S3 121(10)
C21 C20 S3 122(10)
C22 C21 C20 129(10)
C22 C21 S4 107(10)
C20 C21 S4 124(10)
C21 C22 C23 116(10)
C21 C22 H22 121.8
C23 C22 H22 121.8
C24 C23 C22 110(5)
C24 C23 H23 125.0
C22 C23 H23 125.0
C23 C24 S4 112(3)
C23 C24 H24 123.9
S4 C24 H24 123.9
C21 S4 C24 94(10)
C22' C21' C20 120(10)
C22' C21' S4' 115(10)
C20 C21' S4' 124(10)
C21' C22' C23' 107(10)
C21' C22' H22' 126.7
C23' C22' H22' 126.7
C24' C23' C22' 115(10)
C24' C23' H23' 122.6
C22' C23' H23' 122.6
C23' C24' S4' 111(10)
C23' C24' H24' 124.6
S4' C24' H24' 124.6
C24' S4' C21' 93(10)
O1 C25 C26 106.6(3)
O1 C25 H25A 110.4
C26 C25 H25A 110.4
O1 C25 H25B 110.4
C26 C25 H25B 110.4
H25A C25 H25B 108.6
C27 C26 C25 114.7(4)
C27 C26 H26A 108.6
C25 C26 H26A 108.6
C27 C26 H26B 108.6
C25 C26 H26B 108.6
H26A C26 H26B 107.6
C26 C27 C28 112.6(4)
C26 C27 H27A 109.1
C28 C27 H27A 109.1
C26 C27 H27B 109.1
C28 C27 H27B 109.1
H27A C27 H27B 107.8
C29 C28 C27 114.6(4)
C29 C28 H28A 108.6
C27 C28 H28A 108.6
C29 C28 H28B 108.6
C27 C28 H28B 108.6
H28A C28 H28B 107.6
C30 C29 C28 113.5(5)
C30 C29 H29A 108.9
C28 C29 H29A 108.9
C30 C29 H29B 108.9
C28 C29 H29B 108.9
H29A C29 H29B 107.7
C29 C30 H30A 109.5
C29 C30 H30B 109.5
H30A C30 H30B 109.5
C29 C30 H30C 109.5
H30A C30 H30C 109.5
H30B C30 H30C 109.5
C32 C31 S5 112.1(4)
C32 C31 H31 124.0
S5 C31 H31 124.0
C31 C32 C33 115.9(5)
C31 C32 H32 122.0
C33 C32 H32 122.0
C32 C33 C34 107.5(4)
C32 C33 H33 126.2
C34 C33 H33 126.2
C33 C34 C35 127.7(4)
C33 C34 S5 111.1(3)
C35 C34 S5 121.1(3)
C36 C35 C34 128.4(4)
C36 C35 S6 110.3(3)
C34 C35 S6 121.0(3)
C35 C36 C37 114.0(4)
C35 C36 H36 123.0
C37 C36 H36 123.0
C38 C37 C36 113.3(4)
C38 C37 H37 123.3
C36 C37 H37 123.3
C37 C38 C39 130.5(4)
C37 C38 S6 109.8(3)
C39 C38 S6 119.5(3)
C40 C39 C38 125.6(4)
C40 C39 H39 117.2
C38 C39 H39 117.2
C39 C40 C41 124.5(4)
C39 C40 H40 117.8
C41 C40 H40 117.8
N3 C41 C42 120.7(3)
N3 C41 C40 117.5(4)
C42 C41 C40 121.8(4)
C43 C42 C41 118.4(3)
C43 C42 H42 120.8
C41 C42 H42 120.8
N4 C43 C42 121.2(3)
N4 C43 C45 117.4(3)
C42 C43 C45 121.3(4)
N3 C44 N4 129.1(3)
N3 C44 O2 112.4(3)
N4 C44 O2 118.4(3)
C46 C45 C43 124.9(4)
C46 C45 H45 117.6
C43 C45 H45 117.6
C45 C46 C47 127.1(4)
C45 C46 H46 116.5
C47 C46 H46 116.5
C48 C47 C46 128.1(4)
C48 C47 S7 110.1(3)
C46 C47 S7 121.7(3)
C47 C48 C49 113.6(4)
C47 C48 H48 123.2
C49 C48 H48 123.2
C50 C49 C48 113.7(4)
C50 C49 H49 123.2
C48 C49 H49 123.2
C49 C50 C51' 122(3)
C49 C50 C51 129.5(6)
C51' C50 C51 11(3)
C49 C50 S7 110.3(3)
C51' C50 S7 127(3)
C51 C50 S7 120.2(5)
C52 C51 C50 126.7(9)
C52 C51 S8 110.8(11)
C50 C51 S8 122.4(10)
C51 C52 C53 113.5(15)
C51 C52 H52 123.2
C53 C52 H52 123.2
C54 C53 C52 110(2)
C54 C53 H53 125.2
C52 C53 H53 125.2
C53 C54 S8 114.2(18)
C53 C54 H54 122.9
S8 C54 H54 122.9
C54 S8 C51 91.8(9)
C52' C51' C50 137(8)
C52' C51' S8' 106(7)
C50 C51' S8' 115(5)
C51' C52' C53' 120(10)
C51' C52' H52' 119.9
C53' C52' H52' 119.9
C54' C53' C52' 104(8)
C54' C53' H53' 128.2
C52' C53' H53' 128.2
C53' C54' S8' 118(6)
C53' C54' H54' 121.2
S8' C54' H54' 121.2
C54' S8' C51' 92(4)
O2 C55 C56 106.9(3)
O2 C55 H55A 110.3
C56 C55 H55A 110.3
O2 C55 H55B 110.3
C56 C55 H55B 110.3
H55A C55 H55B 108.6
C55 C56 C57 115.3(4)
C55 C56 H56A 108.5
C57 C56 H56A 108.5
C55 C56 H56B 108.5
C57 C56 H56B 108.5
H56A C56 H56B 107.5
C58 C57 C56 112.2(4)
C58 C57 H57A 109.2
C56 C57 H57A 109.2
C58 C57 H57B 109.2
C56 C57 H57B 109.2
H57A C57 H57B 107.9
C59 C58 C57 116.2(4)
C59 C58 H58A 108.2
C57 C58 H58A 108.2
C59 C58 H58B 108.2
C57 C58 H58B 108.2
H58A C58 H58B 107.4
C58 C59 C60 113.4(4)
C58 C59 H59A 108.9
C60 C59 H59A 108.9
C58 C59 H59B 108.9
C60 C59 H59B 108.9
H59A C59 H59B 107.7
C59 C60 H60A 109.5
C59 C60 H60B 109.5
H60A C60 H60B 109.5
C59 C60 H60C 109.5
H60A C60 H60C 109.5
H60B C60 H60C 109.5
C14 N1 C11 115.2(3)
C14 N2 C13 115.1(3)
C44 N3 C41 115.4(3)
C44 N4 C43 115.0(3)
C14 O1 C25 117.3(3)
C44 O2 C55 117.6(3)
C1 S1 C4 93.1(3)
C5 S2 C8 92.90(19)
C20 S3 C17 92.48(19)
C31 S5 C34 93.4(3)
C35 S6 C38 92.68(19)
C50 S7 C47 92.4(2)

loop_
_geom_bond_atom_site_label_1
_geom_bond_atom_site_label_2
_geom_bond_distance
C1 C2 1.328(7)
C1 S1 1.652(6)
C1 H1 0.9300
C2 C3 1.398(7)
C2 H2 0.9300
C3 C4 1.473(5)
C3 H3 0.9300
C4 C5 1.454(5)
C4 S1 1.678(4)
C5 C6 1.384(5)
C5 S2 1.713(4)
C6 C7 1.379(5)
C6 H6 0.9300
C7 C8 1.377(5)
C7 H7 0.9300
C8 C9 1.447(5)
C8 S2 1.729(4)
C9 C10 1.329(5)
C9 H9 0.9300
C10 C11 1.450(5)
C10 H10 0.9300
C11 N1 1.347(4)
C11 C12 1.387(5)
C12 C13 1.391(5)
C12 H12 0.9300
C13 N2 1.349(4)
C13 C15 1.459(5)
C14 N2 1.320(4)
C14 N1 1.337(4)
C14 O1 1.352(4)
C15 C16 1.323(5)
C15 H15 0.9300
C16 C17 1.432(5)
C16 H16 0.9300
C17 C18 1.377(5)
C17 S3 1.728(4)
C18 C19 1.395(5)
C18 H18 0.9300
C19 C20 1.359(5)
C19 H19 0.9300
C20 C21' 1.5(10)
C20 C21 1.5(3)
C20 S3 1.721(4)
C21 C22 1.4(3)
C21 S4 1.7(3)
C22 C23 1.38(7)
C22 H22 0.9300
C23 C24 1.33(6)
C23 H23 0.9300
C24 S4 1.69(2)
C24 H24 0.9300
C21' C22' 1.4(10)
C21' S4' 1.7(10)
C22' C23' 1.45(11)
C22' H22' 0.9300
C23' C24' 1.36(15)
C23' H23' 0.9300
C24' S4' 1.66(15)
C24' H24' 0.9300
C25 O1 1.442(4)
C25 C26 1.517(5)
C25 H25A 0.9700
C25 H25B 0.9700
C26 C27 1.485(6)
C26 H26A 0.9700
C26 H26B 0.9700
C27 C28 1.535(6)
C27 H27A 0.9700
C27 H27B 0.9700
C28 C29 1.502(7)
C28 H28A 0.9700
C28 H28B 0.9700
C29 C30 1.481(7)
C29 H29A 0.9700
C29 H29B 0.9700
C30 H30A 0.9600
C30 H30B 0.9600
C30 H30C 0.9600
C31 C32 1.334(7)
C31 S5 1.662(6)
C31 H31 0.9300
C32 C33 1.414(6)
C32 H32 0.9300
C33 C34 1.447(5)
C33 H33 0.9300
C34 C35 1.464(5)
C34 S5 1.690(4)
C35 C36 1.368(5)
C35 S6 1.714(4)
C36 C37 1.391(5)
C36 H36 0.9300
C37 C38 1.377(5)
C37 H37 0.9300
C38 C39 1.447(5)
C38 S6 1.729(4)
C39 C40 1.335(5)
C39 H39 0.9300
C40 C41 1.448(5)
C40 H40 0.9300
C41 N3 1.346(4)
C41 C42 1.395(5)
C42 C43 1.387(5)
C42 H42 0.9300
C43 N4 1.346(4)
C43 C45 1.457(5)
C44 N3 1.327(4)
C44 N4 1.329(4)
C44 O2 1.347(4)
C45 C46 1.331(5)
C45 H45 0.9300
C46 C47 1.436(5)
C46 H46 0.9300
C47 C48 1.366(5)
C47 S7 1.729(4)
C48 C49 1.396(5)
C48 H48 0.9300
C49 C50 1.365(5)
C49 H49 0.9300
C50 C51' 1.44(7)
C50 C51 1.447(14)
C50 S7 1.721(4)
C51 C52 1.35(2)
C51 S8 1.704(15)
C52 C53 1.45(3)
C52 H52 0.9300
C53 C54 1.333(19)
C53 H53 0.9300
C54 S8 1.698(18)
C54 H54 0.9300
C51' C52' 1.38(13)
C51' S8' 1.69(8)
C52' C53' 1.42(14)
C52' H52' 0.9300
C53' C54' 1.35(7)
C53' H53' 0.9300
C54' S8' 1.68(8)
C54' H54' 0.9300
C55 O2 1.439(4)
C55 C56 1.500(5)
C55 H55A 0.9700
C55 H55B 0.9700
C56 C57 1.518(6)
C56 H56A 0.9700
C56 H56B 0.9700
C57 C58 1.515(5)
C57 H57A 0.9700
C57 H57B 0.9700
C58 C59 1.498(6)
C58 H58A 0.9700
C58 H58B 0.9700
C59 C60 1.511(6)
C59 H59A 0.9700
C59 H59B 0.9700
C60 H60A 0.9600
C60 H60B 0.9600
C60 H60C 0.9600

loop_
_geom_torsion_atom_site_label_1
_geom_torsion_atom_site_label_2
_geom_torsion_atom_site_label_3
_geom_torsion_atom_site_label_4
_geom_torsion
S1 C1 C2 C3 0.6(7)
C1 C2 C3 C4 -2.5(7)
C2 C3 C4 C5 -176.7(4)
C2 C3 C4 S1 3.3(5)
C3 C4 C5 C6 -171.9(4)
S1 C4 C5 C6 8.1(6)
C3 C4 C5 S2 10.4(6)
S1 C4 C5 S2 -169.7(2)
C4 C5 C6 C7 -176.9(4)
S2 C5 C6 C7 1.0(5)
C5 C6 C7 C8 0.0(5)
C6 C7 C8 C9 173.5(4)
C6 C7 C8 S2 -1.1(5)
C7 C8 C9 C10 3.0(8)
S2 C8 C9 C10 177.2(4)
C8 C9 C10 C11 -174.5(4)
C9 C10 C11 N1 16.1(6)
C9 C10 C11 C12 -163.9(4)
N1 C11 C12 C13 -4.4(6)
C10 C11 C12 C13 175.6(4)
C11 C12 C13 N2 4.2(6)
C11 C12 C13 C15 -173.5(4)
N2 C13 C15 C16 -7.7(7)
C12 C13 C15 C16 170.0(4)
C13 C15 C16 C17 -173.1(4)
C15 C16 C17 C18 167.7(5)
C15 C16 C17 S3 -8.3(7)
C16 C17 C18 C19 -174.8(4)
S3 C17 C18 C19 1.5(5)
C17 C18 C19 C20 -1.1(6)
C18 C19 C20 C21' -172(26)
C18 C19 C20 C21 177(9)
C18 C19 C20 S3 0.2(5)
C19 C20 C21 C22 -5(20)
C21' C20 C21 C22 -101(100)
S3 C20 C21 C22 172(11)
C19 C20 C21 S4 171(7)
C21' C20 C21 S4 75(100)
S3 C20 C21 S4 -13(16)
C20 C21 C22 C23 175(11)
S4 C21 C22 C23 -1(13)
C21 C22 C23 C24 1(10)
C22 C23 C24 S4 -1(6)
C22 C21 S4 C24 0(10)
C20 C21 S4 C24 -177(12)
C23 C24 S4 C21 1(7)
C19 C20 C21' C22' 171(22)
C21 C20 C21' C22' -98(100)
S3 C20 C21' C22' -1(49)
C19 C20 C21' S4' -23(52)
C21 C20 C21' S4' 67(100)
S3 C20 C21' S4' 165(29)
C20 C21' C22' C23' 168(30)
S4' C21' C22' C23' 1(38)
C21' C22' C23' C24' 1(26)
C22' C23' C24' S4' -3(15)
C23' C24' S4' C21' 3(22)
C22' C21' S4' C24' -2(35)
C20 C21' S4' C24' -169(40)
O1 C25 C26 C27 -76.5(5)
C25 C26 C27 C28 176.4(4)
C26 C27 C28 C29 -179.9(4)
C27 C28 C29 C30 -175.9(4)
S5 C31 C32 C33 0.3(7)
C31 C32 C33 C34 0.0(6)
C32 C33 C34 C35 175.9(4)
C32 C33 C34 S5 -0.3(5)
C33 C34 C35 C36 -171.9(4)
S5 C34 C35 C36 3.8(6)
C33 C34 C35 S6 0.8(6)
S5 C34 C35 S6 176.5(2)
C34 C35 C36 C37 173.3(4)
S6 C35 C36 C37 -0.1(5)
C35 C36 C37 C38 -0.5(6)
C36 C37 C38 C39 -173.5(4)
C36 C37 C38 S6 0.8(5)
C37 C38 C39 C40 -4.6(7)
S6 C38 C39 C40 -178.4(4)
C38 C39 C40 C41 174.7(4)
C39 C40 C41 N3 -8.3(6)
C39 C40 C41 C42 172.9(4)
N3 C41 C42 C43 2.4(6)
C40 C41 C42 C43 -178.9(4)
C41 C42 C43 N4 -3.3(6)
C41 C42 C43 C45 176.4(4)
N4 C43 C45 C46 8.3(6)
C42 C43 C45 C46 -171.4(4)
C43 C45 C46 C47 175.5(4)
C45 C46 C47 C48 -169.3(5)
C45 C46 C47 S7 5.1(6)
C46 C47 C48 C49 174.4(4)
S7 C47 C48 C49 -0.5(5)
C47 C48 C49 C50 -0.3(6)
C48 C49 C50 C51' -171(3)
C48 C49 C50 C51 179.5(9)
C48 C49 C50 S7 0.9(5)
C49 C50 C51 C52 -172.8(13)
C51' C50 C51 C52 137(18)
S7 C50 C51 C52 5.6(19)
C49 C50 C51 S8 10.0(16)
C51' C50 C51 S8 -40(16)
S7 C50 C51 S8 -171.6(8)
C50 C51 C52 C53 -178.1(17)
S8 C51 C52 C53 -1(2)
C51 C52 C53 C54 0(3)
C52 C53 C54 S8 1(3)
C53 C54 S8 C51 -1(2)
C52 C51 S8 C54 1.1(15)
C50 C51 S8 C54 178.7(13)
C49 C50 C51' C52' -5(13)
C51 C50 C51' C52' 131(25)
S7 C50 C51' C52' -175(10)
C49 C50 C51' S8' -168(2)
C51 C50 C51' S8' -33(14)
S7 C50 C51' S8' 22(6)
C50 C51' C52' C53' -164(8)
S8' C51' C52' C53' 1(13)
C51' C52' C53' C54' 0(14)
C52' C53' C54' S8' -1(11)
C53' C54' S8' C51' 2(8)
C52' C51' S8' C54' -1(8)
C50 C51' S8' C54' 167(5)
O2 C55 C56 C57 -71.2(4)
C55 C56 C57 C58 -176.9(3)
C56 C57 C58 C59 179.1(4)
C57 C58 C59 C60 -177.8(4)
N2 C14 N1 C11 3.1(6)
O1 C14 N1 C11 -176.3(3)
C12 C11 N1 C14 1.0(6)
C10 C11 N1 C14 -179.0(4)
N1 C14 N2 C13 -3.4(6)
O1 C14 N2 C13 176.0(3)
C12 C13 N2 C14 -0.6(6)
C15 C13 N2 C14 177.2(4)
N4 C44 N3 C41 -2.4(6)
O2 C44 N3 C41 177.2(3)
C42 C41 N3 C44 0.2(5)
C40 C41 N3 C44 -178.6(4)
N3 C44 N4 C43 1.6(6)
O2 C44 N4 C43 -177.9(3)
C42 C43 N4 C44 1.4(6)
C45 C43 N4 C44 -178.3(4)
N2 C14 O1 C25 -3.1(5)
N1 C14 O1 C25 176.4(3)
C26 C25 O1 C14 -166.6(3)
N3 C44 O2 C55 -178.4(3)
N4 C44 O2 C55 1.2(5)
C56 C55 O2 C44 178.4(3)
C2 C1 S1 C4 1.3(5)
C5 C4 S1 C1 177.3(4)
C3 C4 S1 C1 -2.8(4)
C6 C5 S2 C8 -1.4(3)
C4 C5 S2 C8 176.8(3)
C7 C8 S2 C5 1.4(3)
C9 C8 S2 C5 -173.9(3)
C19 C20 S3 C17 0.6(4)
C21' C20 S3 C17 174(24)
C21 C20 S3 C17 -176(8)
C18 C17 S3 C20 -1.2(4)
C16 C17 S3 C20 175.4(4)
C32 C31 S5 C34 -0.4(5)
C33 C34 S5 C31 0.4(4)
C35 C34 S5 C31 -176.0(4)
C36 C35 S6 C38 0.5(3)
C34 C35 S6 C38 -173.5(3)
C37 C38 S6 C35 -0.7(3)
C39 C38 S6 C35 174.3(3)
C49 C50 S7 C47 -1.0(3)
C51' C50 S7 C47 170(4)
C51 C50 S7 C47 -179.7(8)
C48 C47 S7 C50 0.9(3)
C46 C47 S7 C50 -174.4(4)
